data_2014432
loop_
_publ_author_name
'Trujillo-Ferrara, Jose G.'
'Padilla-Mart\'inez, Itzia I.'
'Mart\'inez-Mart\'inez, Francisco J.'
'H\"opfl, Herbert'
'Farfan-Garc\'ia, Norberto'
'Garc\'ia-B\'aez, Efr\'en V.'

_publ_section_title
;
The E and Z isomers of 3-(benzoxazol-2-yl)prop-2-enoic acid
;
_journal_coden_ASTM ACSCEE
_journal_issue 10
_journal_name_full
;
 Acta Crystallographica, Section C: Crystal Structure Communications
;
_journal_page_first o722
_journal_page_last o726
_journal_paper_doi 10.1107/s0108270104017743
_journal_volume 60
_journal_year 2004
_chemical_formula_iupac 'C10 H7 N O3'
_chemical_formula_moiety 'C10 H7 N O3'
_chemical_formula_sum 'C10 H7 N O3'
_chemical_formula_weight 189.17
_space_group_IT_number 14
_symmetry_cell_setting monoclinic
_symmetry_space_group_name_Hall '-P 2ybc'
_symmetry_space_group_name_H-M 'P 1 21/c 1'
_cell_angle_alpha 90.00
_cell_angle_beta 91.715(10)
_cell_angle_gamma 90.00
_cell_formula_units_Z 4
_cell_length_a 5.8820(10)
_cell_length_b 19.6940(10)
_cell_length_c 7.49100(10)
_cell_measurement_temperature 293(2)
_cell_volume 867.37(15)
_diffrn_ambient_temperature 293(2)
_exptl_crystal_density_diffrn 1.449
_cod_depositor_comments
;
The following automatic conversions were performed:
'_symmetry_cell_setting' value 'Monoclinic' changed to 'monoclinic'
according to '/home/saulius/struct/CIF-dictionaries/cif_core.dic'
dictionary named 'cif_core.dic' version 2.4.1 from 2010-06-29.

Automatic conversion script
Id: cif_fix_enum 1527 2010-12-29 10:47:43Z saulius 
;
_cod_original_sg_symbol_H-M 'P 21/c'
_cod_database_code 2014432

loop_
_symmetry_equiv_pos_as_xyz
x,y,z
-x,1/2+y,1/2-z
-x,-y,-z
x,1/2-y,1/2+z

loop_
_atom_site_aniso_label
_atom_site_aniso_U_11
_atom_site_aniso_U_22
_atom_site_aniso_U_33
_atom_site_aniso_U_12
_atom_site_aniso_U_13
_atom_site_aniso_U_23
O1' 0.0382(5) 0.0384(5) 0.0550(6) -0.0016(4) -0.0122(4) -0.0024(4)
O1A 0.0458(6) 0.0433(6) 0.0825(8) -0.0007(5) -0.0233(5) 0.0109(5)
O1B 0.0646(7) 0.0390(6) 0.0869(8) -0.0044(5) -0.0257(6) -0.0010(5)
N3' 0.0362(6) 0.0403(6) 0.0495(7) -0.0010(5) -0.0084(5) -0.0012(5)
C1 0.0426(7) 0.0389(7) 0.0503(8) 0.0006(6) -0.0076(6) 0.0009(5)
C2 0.0443(7) 0.0372(7) 0.0548(8) -0.0006(6) -0.0106(6) 0.0005(6)
C2' 0.0367(7) 0.0388(7) 0.0449(7) -0.0019(5) -0.0059(5) -0.0031(5)
C3 0.0425(7) 0.0374(7) 0.0513(7) -0.0008(5) -0.0070(6) -0.0017(6)
C4' 0.0416(7) 0.0554(9) 0.0524(8) 0.0069(6) -0.0047(6) 0.0051(7)
C5' 0.0588(10) 0.0547(9) 0.0560(9) 0.0185(8) 0.0029(7) 0.0098(7)
C6' 0.0729(11) 0.0396(8) 0.0604(9) 0.0056(7) 0.0057(8) 0.0027(7)
C7' 0.0559(9) 0.0414(8) 0.0593(9) -0.0047(7) -0.0033(7) -0.0046(6)
C8' 0.0413(7) 0.0392(7) 0.0425(7) 0.0019(5) -0.0033(5) -0.0021(5)
C9' 0.0375(7) 0.0420(7) 0.0407(6) 0.0016(5) -0.0025(5) -0.0001(5)

loop_
_atom_site_label
_atom_site_fract_x
_atom_site_fract_y
_atom_site_fract_z
_atom_site_U_iso_or_equiv
_atom_site_thermal_displace_type
_atom_site_calc_flag
_atom_site_refinement_flags
_atom_site_occupancy
_atom_site_type_symbol
O1' 0.19143(16) 0.07791(5) 0.12194(13) 0.0441(3) Uani . . 1.000 O
O1A -0.29352(19) 0.26311(5) -0.11302(17) 0.0577(4) Uani . . 1.000 O
O1B -0.0045(2) 0.32487(6) -0.00237(17) 0.0641(4) Uani . . 1.000 O
N3' 0.50902(19) 0.12704(6) 0.23255(15) 0.0422(4) Uani . . 1.000 N
C1 -0.0947(3) 0.27108(7) -0.0281(2) 0.0441(4) Uani . . 1.000 C
C2 0.0031(3) 0.20497(7) 0.02673(19) 0.0457(4) Uani . . 1.000 C
C2' 0.3106(2) 0.13587(7) 0.15533(18) 0.0403(4) Uani . . 1.000 C
C3 0.2083(2) 0.19981(7) 0.10092(19) 0.0439(4) Uani . . 1.000 C
C4' 0.7046(3) 0.01690(8) 0.3240(2) 0.0499(5) Uani . . 1.000 C
C5' 0.6701(3) -0.05243(9) 0.3223(2) 0.0565(5) Uani . . 1.000 C
C6' 0.4693(3) -0.08116(8) 0.2545(2) 0.0576(5) Uani . . 1.000 C
C7' 0.2940(3) -0.04194(8) 0.1836(2) 0.0523(5) Uani . . 1.000 C
C8' 0.3332(2) 0.02687(7) 0.18488(17) 0.0411(4) Uani . . 1.000 C
C9' 0.5296(2) 0.05681(7) 0.25275(18) 0.0401(4) Uani . . 1.000 C
H1A -0.33657 0.29971 -0.15382 0.0693 Uiso . . 1.000 H
H2 -0.08278 0.16580 0.00838 0.0548 Uiso . . 1.000 H
H3 0.29201 0.23937 0.11937 0.0526 Uiso . . 1.000 H
H4' 0.83836 0.03594 0.37056 0.0599 Uiso . . 1.000 H
H5' 0.78435 -0.08075 0.36770 0.0677 Uiso . . 1.000 H
H6' 0.45266 -0.12810 0.25704 0.0691 Uiso . . 1.000 H
H7' 0.15924 -0.06075 0.13820 0.0627 Uiso . . 1.000 H

loop_
_geom_bond_atom_site_label_1
_geom_bond_atom_site_label_2
_geom_bond_site_symmetry_1
_geom_bond_site_symmetry_2
_geom_bond_distance
_geom_bond_publ_flag
O1' C2' . . 1.3588(17) yes
O1' C8' . . 1.3800(16) yes
O1A C1 . . 1.324(2) yes
O1B C1 . . 1.1978(19) yes
O1A H1A . . 0.8200 no
N3' C2' . . 1.2987(17) yes
N3' C9' . . 1.3962(18) yes
C1 C2 . . 1.477(2) no
C2 C3 . . 1.318(2) no
C2' C3 . . 1.4489(19) no
C4' C9' . . 1.389(2) no
C4' C5' . . 1.380(2) no
C5' C6' . . 1.392(2) no
C6' C7' . . 1.382(2) no
C7' C8' . . 1.375(2) no
C8' C9' . . 1.3804(18) no
C2 H2 . . 0.9300 no
C3 H3 . . 0.9298 no
C4' H4' . . 0.9300 no
C5' H5' . . 0.9299 no
C6' H6' . . 0.9299 no
C7' H7' . . 0.9301 no

loop_
_cod_related_entry_id
_cod_related_entry_database
_cod_related_entry_code
1 ChemSpider 21181264
